data_4061915
_journal_name_full Organometallics
_journal_year 2003
_chemical_formula_sum 'C7 H F4 Hg N'
_chemical_formula_weight 375.68
_chemical_name_common 'tetrafluorophenylmercury cyanide'
_space_group_IT_number 14
_symmetry_cell_setting monoclinic
_symmetry_space_group_name_Hall '-P 2ybc'
_symmetry_space_group_name_H-M 'P 1 21/c 1'
_cell_angle_alpha 90.00
_cell_angle_beta 102.42(3)
_cell_angle_gamma 90.00
_cell_formula_units_Z 4
_cell_length_a 11.982(2)
_cell_length_b 7.8366(16)
_cell_length_c 8.4287(17)
_cell_measurement_temperature 110(0)
_cell_volume 772.9(3)
_diffrn_ambient_temperature 110(0)
_exptl_crystal_density_diffrn 3.228
_cod_depositor_comments
;
The following automatic conversions were performed:
'_symmetry_cell_setting' value 'Monoclinic' changed to 'monoclinic'
according to '/home/saulius/struct/CIF-dictionaries/cif_core.dic'
dictionary named 'cif_core.dic' version 2.4.1 from 2010-06-29.

Automatic conversion script
Id: cif_fix_enum 1527 2010-12-29 10:47:43Z saulius 
;
_cod_original_sg_symbol_H-M 'P 21/c'
_cod_database_code 4061915

loop_
_symmetry_equiv_pos_as_xyz
'x, y, z'
'-x, y+1/2, -z+1/2'
'-x, -y, -z'
'x, -y-1/2, z-1/2'

loop_
_atom_site_label
_atom_site_type_symbol
_atom_site_fract_x
_atom_site_fract_y
_atom_site_fract_z
_atom_site_U_iso_or_equiv
_atom_site_adp_type
_atom_site_occupancy
_atom_site_symmetry_multiplicity
_atom_site_calc_flag
_atom_site_refinement_flags
_atom_site_disorder_assembly
_atom_site_disorder_group
Hg1 Hg -0.34822(3) 1.56526(5) -0.05289(5) 0.0248(2) Uani 1 1 d . . .
F2 F -0.1410(6) 1.5680(7) 0.2513(9) 0.0351(17) Uani 1 1 d . . .
F3 F -0.0179(6) 1.3130(8) 0.4208(8) 0.0361(16) Uani 1 1 d . . .
F4 F -0.0699(6) 0.9903(12) 0.3455(7) 0.0408(18) Uani 1 1 d . . .
F5 F -0.2466(7) 0.9072(8) 0.0995(10) 0.0409(18) Uani 1 1 d . . .
N1 N -0.4705(9) 1.8607(14) -0.2903(13) 0.039(2) Uani 1 1 d . . .
C1 C -0.2605(9) 1.3715(14) 0.0794(13) 0.027(2) Uani 1 1 d . . .
C2 C -0.1706(10) 1.4085(14) 0.2079(15) 0.029(3) Uani 1 1 d . . .
C3 C -0.1050(9) 1.2804(14) 0.2955(13) 0.026(2) Uani 1 1 d . . .
C4 C -0.1313(9) 1.1085(15) 0.2593(14) 0.028(2) Uani 1 1 d . . .
C5 C -0.2207(10) 1.0696(11) 0.1324(14) 0.025(3) Uani 1 1 d . . .
C6 C -0.2860(9) 1.1997(13) 0.0437(12) 0.025(2) Uani 1 1 d . . .
H6A H -0.3473 1.1716 -0.0402 0.030 Uiso 1 1 calc R . .
C7 C -0.4282(10) 1.7576(15) -0.2033(15) 0.033(3) Uani 1 1 d . . .

loop_
_atom_site_aniso_label
_atom_site_aniso_U_11
_atom_site_aniso_U_22
_atom_site_aniso_U_33
_atom_site_aniso_U_23
_atom_site_aniso_U_13
_atom_site_aniso_U_12
Hg1 0.0236(3) 0.0225(3) 0.0271(4) 0.00129(14) 0.0026(2) 0.00108(14)
F2 0.036(4) 0.026(4) 0.040(4) -0.005(2) -0.002(3) -0.002(3)
F3 0.038(4) 0.028(3) 0.036(4) -0.002(3) -0.006(3) -0.001(3)
F4 0.034(4) 0.071(5) 0.014(3) -0.001(3) -0.002(3) 0.032(4)
F5 0.040(4) 0.028(3) 0.053(5) -0.001(3) 0.005(4) 0.000(3)
N1 0.029(6) 0.049(6) 0.037(6) 0.010(5) 0.003(5) 0.008(5)
C1 0.023(6) 0.027(5) 0.032(6) -0.001(5) 0.006(5) 0.002(4)
C2 0.026(6) 0.029(5) 0.030(6) -0.003(5) 0.001(5) -0.008(5)
C3 0.021(5) 0.035(6) 0.023(6) 0.009(4) 0.003(4) 0.008(5)
C4 0.014(5) 0.036(6) 0.035(6) 0.009(5) 0.006(5) 0.013(5)
C5 0.026(6) 0.020(6) 0.027(6) -0.003(4) 0.001(5) 0.000(4)
C6 0.025(6) 0.028(5) 0.020(5) 0.006(4) -0.001(4) 0.009(5)
C7 0.024(6) 0.036(6) 0.037(7) -0.010(5) 0.004(5) 0.001(5)

loop_
_geom_bond_atom_site_label_1
_geom_bond_atom_site_label_2
_geom_bond_distance
_geom_bond_site_symmetry_2
_geom_bond_publ_flag
Hg1 C1 2.037(11) . ?
Hg1 C7 2.068(13) . ?
F2 C2 1.329(11) . ?
F3 C3 1.339(12) . ?
F4 C4 1.302(13) . ?
F5 C5 1.325(11) . ?
N1 C7 1.134(16) . ?
C1 C2 1.384(16) . ?
C1 C6 1.399(15) . ?
C2 C3 1.386(16) . ?
C3 C4 1.402(16) . ?
C4 C5 1.376(16) . ?
C5 C6 1.400(14) . ?

loop_
_cod_related_entry_id
_cod_related_entry_database
_cod_related_entry_code
1 ChemSpider 30659608
